data_4112029
loop_
_publ_author_name
'Fenbao Zhang'
'Christopher W. Kirby'
'Douglas W. Hairsine'
'Michael C. Jennings'
'Richard J. Puddephatt'

_publ_section_title
;
 Activation of C-H Bonds of Arenes: Selectivity and Reactivity in
 Bis(pyridyl) Platinum(II) Complexes
;
_journal_name_full 'Journal of the American Chemical Society'
_journal_page_first 14196
_journal_page_last 14197
_journal_paper_doi 10.1021/ja055436z
_journal_volume 127
_journal_year 2005
_chemical_formula_sum 'C30 H13 B F15 N3 O2 Pt'
_chemical_formula_weight 938.33
_chemical_name_systematic
; 
 ? 
;
_space_group_IT_number 15
_symmetry_cell_setting monoclinic
_symmetry_space_group_name_Hall '-C 2yc'
_symmetry_space_group_name_H-M 'C 1 2/c 1'
_atom_sites_solution_hydrogens geom
_atom_sites_solution_primary direct
_atom_sites_solution_secondary difmap
_audit_creation_method SHELXL-97
_cell_angle_alpha 90.00
_cell_angle_beta 106.850(2)
_cell_angle_gamma 90.00
_cell_formula_units_Z 8
_cell_length_a 37.1201(15)
_cell_length_b 7.3349(3)
_cell_length_c 23.0216(9)
_cell_measurement_reflns_used 6889
_cell_measurement_temperature 150(2)
_cell_measurement_theta_max 27.48
_cell_measurement_theta_min 1.70
_cell_volume 5999.0(4)
_computing_cell_refinement 'DENZO-SMN (Otwinowski & Minor)'
_computing_data_collection 'COLLECT (Nonius, 1997-2001)'
_computing_data_reduction DENZO-SMN
_computing_molecular_graphics 'SHELXTL/PC (Sheldrick, 2001)'
_computing_publication_material SHELXTL/PC
_computing_structure_refinement 'SHELXL-97 (Sheldrick, 1997)'
_computing_structure_solution 'SHELXS-97 (Sheldrick, 1997)'
_diffrn_ambient_temperature 150(2)
_diffrn_measured_fraction_theta_full 0.995
_diffrn_measured_fraction_theta_max 0.995
_diffrn_measurement_device_type 'Nonius Kappa-CCD'
_diffrn_measurement_method '\f scans, and \w scans witj \k offsets'
_diffrn_radiation_monochromator graphite
_diffrn_radiation_source 'fine-focus sealed tube'
_diffrn_radiation_type MoK\a
_diffrn_radiation_wavelength 0.71073
_diffrn_reflns_av_R_equivalents 0.079
_diffrn_reflns_av_sigmaI/netI 0.0544
_diffrn_reflns_limit_h_max 44
_diffrn_reflns_limit_h_min -43
_diffrn_reflns_limit_k_max 8
_diffrn_reflns_limit_k_min -8
_diffrn_reflns_limit_l_max 27
_diffrn_reflns_limit_l_min -27
_diffrn_reflns_number 26807
_diffrn_reflns_theta_full 25.02
_diffrn_reflns_theta_max 25.02
_diffrn_reflns_theta_min 2.84
_diffrn_standards_number 0
_exptl_absorpt_coefficient_mu 4.808
_exptl_absorpt_correction_T_max 0.8892
_exptl_absorpt_correction_T_min 0.1530
_exptl_absorpt_correction_type multi-scan
_exptl_absorpt_process_details 'DENZO-SMN (Otwinowski & Minor)'
_exptl_crystal_colour colourless
_exptl_crystal_density_diffrn 2.078
_exptl_crystal_description needle
_exptl_crystal_F_000 3584
_exptl_crystal_size_max 0.63
_exptl_crystal_size_mid 0.13
_exptl_crystal_size_min 0.03
_refine_diff_density_max 1.195
_refine_diff_density_min -1.357
_refine_diff_density_rms 0.140
_refine_ls_extinction_method none
_refine_ls_goodness_of_fit_ref 1.029
_refine_ls_hydrogen_treatment constr
_refine_ls_matrix_type full
_refine_ls_number_parameters 431
_refine_ls_number_reflns 5275
_refine_ls_number_restraints 0
_refine_ls_restrained_S_all 1.029
_refine_ls_R_factor_all 0.0630
_refine_ls_R_factor_gt 0.0402
_refine_ls_shift/su_max 0.002
_refine_ls_shift/su_mean 0.000
_refine_ls_structure_factor_coef Fsqd
_refine_ls_weighting_details 'calc w=1/[\s^2^(Fo^2^)+(0.0521P)^2^+28.1880P] where P=(Fo^2^+2Fc^2^)/3'
_refine_ls_weighting_scheme calc
_refine_ls_wR_factor_gt 0.0943
_refine_ls_wR_factor_ref 0.1040
_reflns_number_gt 4045
_reflns_number_total 5275
_reflns_threshold_expression I>2\s(I)
_cod_data_source_file ja055436zsi20050817_031919_2.cif
_cod_data_source_block complex3b
_cod_database_code 4112029

loop_
_symmetry_equiv_pos_as_xyz
'x, y, z'
'-x, y, -z+1/2'
'x+1/2, y+1/2, z'
'-x+1/2, y+1/2, -z+1/2'
'-x, -y, -z'
'x, -y, z-1/2'
'-x+1/2, -y+1/2, -z'
'x+1/2, -y+1/2, z-1/2'

loop_
_atom_site_label
_atom_site_type_symbol
_atom_site_fract_x
_atom_site_fract_y
_atom_site_fract_z
_atom_site_U_iso_or_equiv
_atom_site_adp_type
_atom_site_occupancy
_atom_site_symmetry_multiplicity
_atom_site_calc_flag
_atom_site_refinement_flags
_atom_site_disorder_assembly
_atom_site_disorder_group
Pt Pt -0.108284(7) 1.08618(4) 0.625912(11) 0.03130(11) Uani 1 1 d . . .
N1 N -0.08233(15) 0.9705(7) 0.5643(2) 0.0294(13) Uani 1 1 d . A .
C2 C -0.04673(19) 0.9062(9) 0.5846(3) 0.0347(17) Uani 1 1 d . . .
H2A H -0.0353 0.8974 0.6271 0.042 Uiso 1 1 calc R A .
C3 C -0.0266(2) 0.8535(10) 0.5465(3) 0.0376(17) Uani 1 1 d . A .
H3A H -0.0018 0.8075 0.5620 0.045 Uiso 1 1 calc R . .
C4 C -0.0433(2) 0.8684(10) 0.4847(3) 0.0355(17) Uani 1 1 d . . .
H4A H -0.0297 0.8340 0.4571 0.043 Uiso 1 1 calc R A .
C5 C -0.0791(2) 0.9327(8) 0.4632(3) 0.0307(16) Uani 1 1 d . A .
H5A H -0.0907 0.9450 0.4208 0.037 Uiso 1 1 calc R . .
C6 C -0.09859(18) 0.9799(9) 0.5046(3) 0.0283(15) Uani 1 1 d . . .
N7 N -0.13556(15) 1.0368(7) 0.4815(2) 0.0285(13) Uani 1 1 d . A .
H7A H -0.1408 1.0922 0.4461 0.034 Uiso 1 1 calc R . .
C8 C -0.1651(2) 1.0198(9) 0.5054(3) 0.0329(16) Uani 1 1 d . . .
C9 C -0.2015(2) 1.0211(11) 0.4652(3) 0.0405(19) Uani 1 1 d . A .
H9A H -0.2054 1.0391 0.4230 0.049 Uiso 1 1 calc R . .
C10 C -0.2316(2) 0.9959(13) 0.4877(4) 0.051(2) Uani 1 1 d . . .
H10A H -0.2565 0.9989 0.4612 0.061 Uiso 1 1 calc R A .
C11 C -0.2254(2) 0.9657(12) 0.5498(4) 0.052(2) Uani 1 1 d . A .
H11A H -0.2458 0.9412 0.5658 0.062 Uiso 1 1 calc R . .
C12 C -0.1899(2) 0.9724(11) 0.5861(3) 0.0421(19) Uani 1 1 d . . .
H12A H -0.1859 0.9532 0.6283 0.051 Uiso 1 1 calc R A .
N13 N -0.15954(16) 1.0047(8) 0.5665(3) 0.0343(14) Uani 1 1 d . A .
C14A C -0.1369(4) 1.206(2) 0.6817(7) 0.050(4) Uiso 0.70 1 d P A 1
H14A H -0.1247 1.1721 0.7240 0.075 Uiso 0.70 1 calc PR A 1
H14B H -0.1630 1.1642 0.6698 0.075 Uiso 0.70 1 calc PR A 1
H14C H -0.1363 1.3392 0.6777 0.075 Uiso 0.70 1 calc PR A 1
C15A C -0.0670(4) 1.1845(17) 0.6803(5) 0.032(3) Uiso 0.70 1 d P A 1
O15A O -0.0407(2) 1.2464(11) 0.7131(3) 0.0467(18) Uiso 0.70 1 d P A 1
C14B C -0.1238(11) 1.188(5) 0.6838(17) 0.060(11) Uiso 0.30 1 d P A 2
O14B O -0.1317(6) 1.259(3) 0.7194(10) 0.070(6) Uiso 0.30 1 d P A 2
C15B C -0.0549(8) 1.180(4) 0.6782(13) 0.033(8) Uiso 0.30 1 d P A 2
H15A H -0.0575 1.2463 0.7138 0.050 Uiso 0.30 1 calc PR A 2
H15B H -0.0444 1.2622 0.6535 0.050 Uiso 0.30 1 calc PR A 2
H15C H -0.0380 1.0762 0.6915 0.050 Uiso 0.30 1 calc PR A 2
B20 B -0.1343(2) 1.3592(11) 0.3623(3) 0.0297(18) Uani 1 1 d . . .
O20 O -0.14865(13) 1.1726(6) 0.36787(19) 0.0320(11) Uani 1 1 d . . .
H20A H -0.1579 1.1281 0.3331 0.048 Uiso 1 1 calc R . .
C21 C -0.12498(11) 1.4334(6) 0.43541(13) 0.0294(15) Uani 1 1 d G . .
C22 C -0.08895(10) 1.4280(6) 0.47572(18) 0.0314(16) Uani 1 1 d G . .
C23 C -0.08332(10) 1.4717(6) 0.53646(16) 0.0334(17) Uani 1 1 d G . .
C24 C -0.11373(13) 1.5208(6) 0.55688(14) 0.0357(17) Uani 1 1 d G . .
C25 C -0.14976(11) 1.5262(6) 0.51657(19) 0.0371(18) Uani 1 1 d G . .
C26 C -0.15539(9) 1.4825(6) 0.45584(17) 0.0319(16) Uani 1 1 d G . .
C31 C -0.09533(10) 1.3637(6) 0.3377(2) 0.0306(16) Uani 1 1 d G . .
C32 C -0.07628(12) 1.5292(5) 0.3448(2) 0.0332(17) Uani 1 1 d G . .
C33 C -0.04151(12) 1.5408(5) 0.3337(2) 0.0296(16) Uani 1 1 d G . .
C34 C -0.02578(10) 1.3870(6) 0.3154(2) 0.0359(18) Uani 1 1 d G . .
C35 C -0.04483(12) 1.2216(5) 0.3083(2) 0.0390(18) Uani 1 1 d G . .
C36 C -0.07961(12) 1.2099(4) 0.3195(2) 0.0322(16) Uani 1 1 d G . .
C41 C -0.16672(11) 1.4842(5) 0.30959(16) 0.0296(16) Uani 1 1 d G . .
C42 C -0.17708(12) 1.6621(6) 0.31812(16) 0.0338(16) Uani 1 1 d G . .
C43 C -0.20323(13) 1.7527(5) 0.2715(2) 0.0416(18) Uani 1 1 d G . .
C44 C -0.21902(12) 1.6656(6) 0.21638(18) 0.0424(19) Uani 1 1 d G . .
C45 C -0.20865(13) 1.4877(6) 0.20785(15) 0.0371(18) Uani 1 1 d G . .
C46 C -0.18250(13) 1.3970(5) 0.25445(19) 0.0333(16) Uani 1 1 d G . .
F22 F -0.05895(10) 1.3778(6) 0.46118(17) 0.0373(10) Uani 1 1 d . . .
F23 F -0.04927(12) 1.4586(6) 0.57532(18) 0.0464(11) Uani 1 1 d . . .
F24 F -0.10806(13) 1.5683(6) 0.61607(17) 0.0516(13) Uani 1 1 d . . .
F25 F -0.17846(13) 1.5707(6) 0.5369(2) 0.0520(12) Uani 1 1 d . . .
F26 F -0.19019(11) 1.4771(6) 0.42184(19) 0.0431(10) Uani 1 1 d . . .
F32 F -0.09030(11) 1.6774(5) 0.36050(18) 0.0384(10) Uani 1 1 d . . .
F33 F -0.02271(11) 1.6992(5) 0.34243(18) 0.0420(10) Uani 1 1 d . . .
F34 F 0.00916(11) 1.3955(6) 0.30945(18) 0.0458(11) Uani 1 1 d . . .
F35 F -0.02936(13) 1.0771(6) 0.2913(2) 0.0519(12) Uani 1 1 d . . .
F36 F -0.09601(12) 1.0501(5) 0.31180(19) 0.0418(10) Uani 1 1 d . . .
F42 F -0.16253(11) 1.7545(5) 0.36813(17) 0.0398(10) Uani 1 1 d . . .
F43 F -0.21222(12) 1.9248(6) 0.2791(2) 0.0519(12) Uani 1 1 d . . .
F44 F -0.24482(12) 1.7541(7) 0.1715(2) 0.0612(13) Uani 1 1 d . . .
F45 F -0.22415(13) 1.4046(6) 0.15485(19) 0.0581(13) Uani 1 1 d . . .
F46 F -0.17292(11) 1.2328(6) 0.24250(16) 0.0418(10) Uani 1 1 d . . .

loop_
_atom_site_aniso_label
_atom_site_aniso_U_11
_atom_site_aniso_U_22
_atom_site_aniso_U_33
_atom_site_aniso_U_23
_atom_site_aniso_U_13
_atom_site_aniso_U_12
Pt 0.03498(17) 0.03067(17) 0.02778(16) 0.00106(13) 0.00835(11) -0.00274(13)
N1 0.034(3) 0.023(3) 0.031(3) 0.004(2) 0.009(3) -0.005(2)
C2 0.030(4) 0.033(4) 0.038(4) -0.001(3) 0.003(3) -0.004(3)
C3 0.032(4) 0.034(4) 0.047(4) 0.001(4) 0.011(3) 0.006(3)
C4 0.037(4) 0.031(4) 0.044(4) -0.003(3) 0.020(3) -0.001(3)
C5 0.041(4) 0.020(4) 0.032(4) 0.003(3) 0.011(3) -0.001(3)
C6 0.028(4) 0.023(3) 0.029(4) -0.001(3) 0.001(3) 0.000(3)
N7 0.035(3) 0.030(3) 0.021(3) 0.001(2) 0.009(2) -0.004(3)
C8 0.036(4) 0.021(3) 0.041(4) 0.003(3) 0.010(3) 0.001(3)
C9 0.034(4) 0.048(5) 0.033(4) -0.002(4) -0.001(3) 0.003(4)
C10 0.028(4) 0.070(6) 0.049(5) 0.001(5) 0.006(4) 0.001(4)
C11 0.040(5) 0.068(6) 0.050(5) -0.002(4) 0.019(4) -0.008(4)
C12 0.041(5) 0.053(5) 0.038(4) -0.003(4) 0.020(4) -0.006(4)
N13 0.037(3) 0.032(3) 0.035(3) 0.002(3) 0.012(3) 0.000(3)
B20 0.036(4) 0.023(4) 0.026(4) -0.003(3) 0.003(3) -0.005(3)
O20 0.044(3) 0.023(2) 0.026(2) -0.003(2) 0.005(2) -0.011(2)
C21 0.039(4) 0.015(3) 0.032(4) 0.000(3) 0.008(3) -0.004(3)
C22 0.035(4) 0.028(4) 0.029(3) -0.001(3) 0.006(3) -0.006(3)
C23 0.041(4) 0.028(4) 0.029(4) 0.002(3) 0.006(3) -0.005(3)
C24 0.057(5) 0.025(4) 0.028(4) -0.003(3) 0.017(4) -0.005(3)
C25 0.046(5) 0.030(4) 0.040(4) -0.005(3) 0.020(4) -0.006(3)
C26 0.033(4) 0.027(4) 0.040(4) -0.001(3) 0.016(3) 0.001(3)
C31 0.041(4) 0.020(4) 0.026(3) 0.002(3) 0.002(3) -0.001(3)
C32 0.043(4) 0.024(4) 0.032(4) 0.000(3) 0.009(3) 0.003(3)
C33 0.035(4) 0.028(4) 0.026(3) 0.003(3) 0.007(3) -0.003(3)
C34 0.036(4) 0.043(5) 0.027(4) 0.001(3) 0.007(3) 0.004(3)
C35 0.045(4) 0.037(4) 0.034(4) -0.002(3) 0.010(3) 0.005(4)
C36 0.045(4) 0.018(4) 0.030(4) 0.001(3) 0.006(3) -0.004(3)
C41 0.027(4) 0.029(4) 0.034(4) 0.005(3) 0.011(3) -0.005(3)
C42 0.033(4) 0.031(4) 0.041(4) 0.000(3) 0.016(3) -0.003(3)
C43 0.027(4) 0.039(5) 0.057(5) 0.005(4) 0.009(3) 0.001(3)
C44 0.029(4) 0.053(5) 0.043(4) 0.018(4) 0.005(3) 0.001(4)
C45 0.032(4) 0.044(5) 0.029(4) 0.002(3) -0.001(3) -0.007(3)
C46 0.035(4) 0.035(4) 0.030(4) -0.001(3) 0.010(3) -0.001(3)
F22 0.030(2) 0.047(3) 0.034(2) 0.0028(19) 0.0078(17) 0.0053(18)
F23 0.044(3) 0.047(3) 0.035(2) 0.000(2) -0.009(2) -0.007(2)
F24 0.087(4) 0.040(3) 0.030(2) -0.005(2) 0.020(2) -0.010(2)
F25 0.054(3) 0.060(3) 0.052(3) -0.007(2) 0.030(2) 0.002(2)
F26 0.028(2) 0.052(3) 0.047(2) -0.004(2) 0.0087(19) -0.006(2)
F32 0.048(2) 0.018(2) 0.052(2) -0.0068(19) 0.020(2) -0.0032(18)
F33 0.045(2) 0.035(2) 0.048(2) -0.001(2) 0.018(2) -0.0117(19)
F34 0.036(2) 0.059(3) 0.043(2) -0.004(2) 0.0120(19) 0.003(2)
F35 0.052(3) 0.039(3) 0.064(3) -0.016(2) 0.016(2) 0.013(2)
F36 0.052(3) 0.024(2) 0.049(2) -0.0101(19) 0.014(2) -0.0018(18)
F42 0.044(2) 0.025(2) 0.047(2) -0.007(2) 0.0065(19) 0.0015(19)
F43 0.040(2) 0.032(3) 0.077(3) 0.011(2) 0.008(2) 0.012(2)
F44 0.047(3) 0.069(3) 0.057(3) 0.024(3) -0.001(2) 0.013(2)
F45 0.058(3) 0.071(3) 0.033(2) 0.000(2) -0.007(2) -0.007(2)
F46 0.053(3) 0.036(2) 0.032(2) -0.0051(19) 0.0051(18) 0.000(2)

loop_
_atom_type_symbol
_atom_type_description
_atom_type_scat_dispersion_real
_atom_type_scat_dispersion_imag
_atom_type_scat_source
C C 0.0033 0.0016 'International Tables Vol C Tables 4.2.6.8 and 6.1.1.4'
H H 0.0000 0.0000 'International Tables Vol C Tables 4.2.6.8 and 6.1.1.4'
B B 0.0013 0.0007 'International Tables Vol C Tables 4.2.6.8 and 6.1.1.4'
N N 0.0061 0.0033 'International Tables Vol C Tables 4.2.6.8 and 6.1.1.4'
O O 0.0106 0.0060 'International Tables Vol C Tables 4.2.6.8 and 6.1.1.4'
F F 0.0171 0.0103 'International Tables Vol C Tables 4.2.6.8 and 6.1.1.4'
Pt Pt -1.7033 8.3905 'International Tables Vol C Tables 4.2.6.8 and 6.1.1.4'

loop_
_geom_angle_atom_site_label_1
_geom_angle_atom_site_label_2
_geom_angle_atom_site_label_3
_geom_angle
C14B Pt C15A 72.9(13)
C14B Pt N13 100.5(13)
C15A Pt N13 172.0(4)
C14B Pt C14A 11.2(14)
C15A Pt C14A 83.4(6)
N13 Pt C14A 89.7(5)
C14B Pt N1 172.3(13)
C15A Pt N1 99.5(4)
N13 Pt N1 87.2(2)
C14A Pt N1 176.1(4)
C14B Pt C15B 83.6(15)
C15A Pt C15B 10.7(9)
N13 Pt C15B 174.0(8)
C14A Pt C15B 94.1(9)
N1 Pt C15B 88.8(8)
C6 N1 C2 118.6(6)
C6 N1 Pt 120.9(5)
C2 N1 Pt 120.0(5)
N1 C2 C3 122.7(7)
N1 C2 H2A 118.7
C3 C2 H2A 118.7
C2 C3 C4 118.5(7)
C2 C3 H3A 120.8
C4 C3 H3A 120.8
C5 C4 C3 119.8(7)
C5 C4 H4A 120.1
C3 C4 H4A 120.1
C4 C5 C6 118.9(6)
C4 C5 H5A 120.5
C6 C5 H5A 120.5
N1 C6 N7 120.9(6)
N1 C6 C5 121.4(6)
N7 C6 C5 117.7(6)
C8 N7 C6 129.7(6)
C8 N7 H7A 115.1
C6 N7 H7A 115.1
N13 C8 N7 121.4(6)
N13 C8 C9 120.8(7)
N7 C8 C9 117.8(7)
C10 C9 C8 118.9(7)
C10 C9 H9A 120.5
C8 C9 H9A 120.5
C9 C10 C11 119.9(7)
C9 C10 H10A 120.1
C11 C10 H10A 120.1
C12 C11 C10 118.2(8)
C12 C11 H11A 120.9
C10 C11 H11A 120.9
C11 C12 N13 124.1(7)
C11 C12 H12A 117.9
N13 C12 H12A 117.9
C12 N13 C8 117.8(6)
C12 N13 Pt 121.5(5)
C8 N13 Pt 119.4(5)
Pt C14A H14A 109.5
Pt C14A H14B 109.5
H14A C14A H14B 109.5
Pt C14A H14C 109.5
H14A C14A H14C 109.5
H14B C14A H14C 109.5
O15A C15A Pt 178.0(11)
O14B C14B Pt 176(4)
Pt C15B H15A 109.5
Pt C15B H15B 109.5
H15A C15B H15B 109.5
Pt C15B H15C 109.5
H15A C15B H15C 109.5
H15B C15B H15C 109.5
O20 B20 C31 114.0(5)
O20 B20 C21 100.6(5)
C31 B20 C21 111.9(5)
O20 B20 C41 111.1(5)
C31 B20 C41 104.2(5)
C21 B20 C41 115.4(5)
B20 O20 H20A 109.5
C22 C21 C26 120.0
C22 C21 B20 122.0(4)
C26 C21 B20 117.6(4)
F22 C22 C21 124.3(3)
F22 C22 C23 115.6(3)
C21 C22 C23 120.0
F23 C23 C24 120.0(4)
F23 C23 C22 119.9(4)
C24 C23 C22 120.0
F24 C24 C25 120.0(4)
F24 C24 C23 120.0(4)
C25 C24 C23 120.0
F25 C25 C24 119.2(4)
F25 C25 C26 120.8(4)
C24 C25 C26 120.0
F26 C26 C25 116.4(3)
F26 C26 C21 123.4(3)
C25 C26 C21 120.0
C32 C31 C36 120.0
C32 C31 B20 115.6(4)
C36 C31 B20 123.9(4)
F32 C32 C33 117.9(3)
F32 C32 C31 122.1(3)
C33 C32 C31 120.0
F33 C33 C34 120.2(3)
F33 C33 C32 119.7(3)
C34 C33 C32 120.0
F34 C34 C33 119.7(4)
F34 C34 C35 120.1(4)
C33 C34 C35 120.0
F35 C35 C36 120.9(4)
F35 C35 C34 119.1(4)
C36 C35 C34 120.0
F36 C36 C35 116.8(4)
F36 C36 C31 123.2(4)
C35 C36 C31 120.0
C42 C41 C46 120.0
C42 C41 B20 124.8(3)
C46 C41 B20 115.2(3)
F42 C42 C41 123.3(3)
F42 C42 C43 116.6(3)
C41 C42 C43 120.0
F43 C43 C44 120.1(4)
F43 C43 C42 119.9(4)
C44 C43 C42 120.0
F44 C44 C43 119.6(4)
F44 C44 C45 120.4(4)
C43 C44 C45 120.0
F45 C45 C46 120.4(4)
F45 C45 C44 119.6(4)
C46 C45 C44 120.0
F46 C46 C45 116.7(3)
F46 C46 C41 123.2(3)
C45 C46 C41 120.0

loop_
_geom_bond_atom_site_label_1
_geom_bond_atom_site_label_2
_geom_bond_distance
Pt C14B 1.76(4)
Pt C15A 1.823(12)
Pt N13 2.083(6)
Pt C14A 2.084(15)
Pt N1 2.110(6)
Pt C15B 2.11(3)
N1 C6 1.334(8)
N1 C2 1.352(9)
C2 C3 1.361(10)
C2 H2A 0.9500
C3 C4 1.381(10)
C3 H3A 0.9500
C4 C5 1.363(10)
C4 H4A 0.9500
C5 C6 1.395(10)
C5 H5A 0.9500
C6 N7 1.385(8)
N7 C8 1.369(9)
N7 H7A 0.8800
C8 N13 1.364(9)
C8 C9 1.399(9)
C9 C10 1.371(11)
C9 H9A 0.9500
C10 C11 1.398(11)
C10 H10A 0.9500
C11 C12 1.341(10)
C11 H11A 0.9500
C12 N13 1.352(9)
C12 H12A 0.9500
C14A H14A 0.9800
C14A H14B 0.9800
C14A H14C 0.9800
C15A O15A 1.141(14)
C14B O14B 1.08(4)
C15B H15A 0.9800
C15B H15B 0.9800
C15B H15C 0.9800
B20 O20 1.487(9)
B20 C31 1.700(9)
B20 C21 1.706(8)
B20 C41 1.707(8)
O20 H20A 0.8400
C21 C22 1.3900
C21 C26 1.3900
C22 F22 1.305(5)
C22 C23 1.3900
C23 F23 1.324(5)
C23 C24 1.3900
C24 F24 1.362(5)
C24 C25 1.3900
C25 F25 1.323(5)
C25 C26 1.3900
C26 F26 1.303(5)
C31 C32 1.3900
C31 C36 1.3900
C32 F32 1.301(5)
C32 C33 1.3900
C33 F33 1.340(5)
C33 C34 1.3900
C34 F34 1.345(5)
C34 C35 1.3900
C35 F35 1.318(5)
C35 C36 1.3900
C36 F36 1.309(5)
C41 C42 1.3900
C41 C46 1.3900
C42 F42 1.310(5)
C42 C43 1.3900
C43 F43 1.330(5)
C43 C44 1.3900
C44 F44 1.354(5)
C44 C45 1.3900
C45 F45 1.336(5)
C45 C46 1.3900
C46 F46 1.308(5)

loop_
_geom_hbond_atom_site_label_D
_geom_hbond_atom_site_label_H
_geom_hbond_atom_site_label_A
_geom_hbond_distance_DH
_geom_hbond_distance_HA
_geom_hbond_distance_DA
_geom_hbond_angle_DHA
N7 H7A O20 0.88 1.84 2.709(7) 170.2

loop_
_geom_torsion_atom_site_label_1
_geom_torsion_atom_site_label_2
_geom_torsion_atom_site_label_3
_geom_torsion_atom_site_label_4
_geom_torsion
C14B Pt N1 C6 -149(9)
C15A Pt N1 C6 -139.4(6)
N13 Pt N1 C6 36.2(5)
C14A Pt N1 C6 -1(7)
C15B Pt N1 C6 -139.3(9)
C14B Pt N1 C2 23(10)
C15A Pt N1 C2 32.1(6)
N13 Pt N1 C2 -152.3(5)
C14A Pt N1 C2 170(7)
C15B Pt N1 C2 32.2(9)
C6 N1 C2 C3 1.0(10)
Pt N1 C2 C3 -170.7(5)
N1 C2 C3 C4 0.8(11)
C2 C3 C4 C5 -0.8(11)
C3 C4 C5 C6 -0.9(10)
C2 N1 C6 N7 177.0(6)
Pt N1 C6 N7 -11.4(8)
C2 N1 C6 C5 -2.8(10)
Pt N1 C6 C5 168.8(5)
C4 C5 C6 N1 2.7(10)
C4 C5 C6 N7 -177.1(6)
N1 C6 N7 C8 -29.9(10)
C5 C6 N7 C8 149.9(7)
C6 N7 C8 N13 25.7(11)
C6 N7 C8 C9 -155.2(7)
N13 C8 C9 C10 -3.9(11)
N7 C8 C9 C10 177.0(7)
C8 C9 C10 C11 -1.3(13)
C9 C10 C11 C12 3.6(13)
C10 C11 C12 N13 -0.7(13)
C11 C12 N13 C8 -4.4(12)
C11 C12 N13 Pt 162.2(7)
N7 C8 N13 C12 -174.3(6)
C9 C8 N13 C12 6.6(10)
N7 C8 N13 Pt 18.8(9)
C9 C8 N13 Pt -160.3(5)
C14B Pt N13 C12 -25.1(14)
C15A Pt N13 C12 -59(3)
C14A Pt N13 C12 -28.1(7)
N1 Pt N13 C12 154.2(6)
C15B Pt N13 C12 -157(8)
C14B Pt N13 C8 141.3(14)
C15A Pt N13 C8 108(3)
C14A Pt N13 C8 138.3(7)
N1 Pt N13 C8 -39.3(5)
C15B Pt N13 C8 9(8)
C14B Pt C15A O15A -155(32)
N13 Pt C15A O15A -120(31)
C14A Pt C15A O15A -151(32)
N1 Pt C15A O15A 26(32)
C15B Pt C15A O15A 26(29)
C15A Pt C14B O14B 35(51)
N13 Pt C14B O14B -140(51)
C14A Pt C14B O14B -125(56)
N1 Pt C14B O14B 45(58)
C15B Pt C14B O14B 35(51)
O20 B20 C21 C22 98.1(5)
C31 B20 C21 C22 -23.3(6)
C41 B20 C21 C22 -142.3(4)
O20 B20 C21 C26 -75.2(5)
C31 B20 C21 C26 163.3(4)
C41 B20 C21 C26 44.4(6)
C26 C21 C22 F22 177.6(5)
B20 C21 C22 F22 4.4(5)
C26 C21 C22 C23 0.0
B20 C21 C22 C23 -173.2(5)
F22 C22 C23 F23 -0.9(5)
C21 C22 C23 F23 177.0(5)
F22 C22 C23 C24 -177.8(4)
C21 C22 C23 C24 0.0
F23 C23 C24 F24 4.8(5)
C22 C23 C24 F24 -178.3(4)
F23 C23 C24 C25 -177.0(5)
C22 C23 C24 C25 0.0
F24 C24 C25 F25 -2.7(5)
C23 C24 C25 F25 179.0(5)
F24 C24 C25 C26 178.3(4)
C23 C24 C25 C26 0.0
F25 C25 C26 F26 -4.1(5)
C24 C25 C26 F26 175.0(4)
F25 C25 C26 C21 -179.0(5)
C24 C25 C26 C21 0.0
C22 C21 C26 F26 -174.6(5)
B20 C21 C26 F26 -1.1(5)
C22 C21 C26 C25 0.0
B20 C21 C26 C25 173.5(4)
O20 B20 C31 C32 -166.2(4)
C21 B20 C31 C32 -52.8(6)
C41 B20 C31 C32 72.6(5)
O20 B20 C31 C36 5.0(7)
C21 B20 C31 C36 118.4(4)
C41 B20 C31 C36 -116.2(4)
C36 C31 C32 F32 178.4(5)
B20 C31 C32 F32 -10.0(5)
C36 C31 C32 C33 0.0
B20 C31 C32 C33 171.6(4)
F32 C32 C33 F33 3.6(5)
C31 C32 C33 F33 -177.9(4)
F32 C32 C33 C34 -178.5(4)
C31 C32 C33 C34 0.0
F33 C33 C34 F34 3.3(5)
C32 C33 C34 F34 -174.6(4)
F33 C33 C34 C35 177.9(4)
C32 C33 C34 C35 0.0
F34 C34 C35 F35 -5.1(5)
C33 C34 C35 F35 -179.6(5)
F34 C34 C35 C36 174.6(4)
C33 C34 C35 C36 0.0
F35 C35 C36 F36 -0.5(5)
C34 C35 C36 F36 179.9(4)
F35 C35 C36 C31 179.6(5)
C34 C35 C36 C31 0.0
C32 C31 C36 F36 -179.9(5)
B20 C31 C36 F36 9.3(5)
C32 C31 C36 C35 0.0
B20 C31 C36 C35 -170.8(5)
O20 B20 C41 C42 133.3(5)
C31 B20 C41 C42 -103.5(5)
C21 B20 C41 C42 19.6(7)
O20 B20 C41 C46 -48.1(6)
C31 B20 C41 C46 75.1(5)
C21 B20 C41 C46 -161.7(4)
C46 C41 C42 F42 -177.8(5)
B20 C41 C42 F42 0.7(6)
C46 C41 C42 C43 0.0
B20 C41 C42 C43 178.6(5)
F42 C42 C43 F43 0.1(5)
C41 C42 C43 F43 -177.9(5)
F42 C42 C43 C44 178.0(4)
C41 C42 C43 C44 0.0
F43 C43 C44 F44 -2.9(5)
C42 C43 C44 F44 179.2(5)
F43 C43 C44 C45 177.9(5)
C42 C43 C44 C45 0.0
F44 C44 C45 F45 0.4(5)
C43 C44 C45 F45 179.6(5)
F44 C44 C45 C46 -179.2(5)
C43 C44 C45 C46 0.0
F45 C45 C46 F46 3.1(5)
C44 C45 C46 F46 -177.3(5)
F45 C45 C46 C41 -179.6(5)
C44 C45 C46 C41 0.0
C42 C41 C46 F46 177.1(5)
B20 C41 C46 F46 -1.6(5)
C42 C41 C46 C45 0.0
B20 C41 C46 C45 -178.7(5)
